data_2224698
loop_
_publ_author_name
'Xiao, Zhu-Ping'
'Yi, Shou-Fu'
'Ou, Gao-Yu'
'Zhang, Fang'
'Zhu, Jian'

_publ_section_title
;
 1-(3,4-Dihydroxyphenyl)-2-(4-hydroxyphenyl)ethanone
;
_journal_coeditor_code LH2957
_journal_issue 1
_journal_name_full 'Acta Crystallographica Section E'
_journal_page_first o4
_journal_paper_doi 10.1107/S1600536809049393
_journal_volume 66
_journal_year 2010
_chemical_formula_iupac 'C14 H12 O4'
_chemical_formula_moiety 'C14 H12 O4'
_chemical_formula_sum 'C14 H12 O4'
_chemical_formula_weight 244.24
_chemical_name_systematic
;
1-(3,4-Dihydroxyphenyl)-2-(4-hydroxyphenyl)ethanone
;
_space_group_IT_number 2
_symmetry_cell_setting triclinic
_symmetry_space_group_name_Hall '-P 1'
_symmetry_space_group_name_H-M 'P -1'
_atom_sites_solution_hydrogens geom
_atom_sites_solution_primary direct
_atom_sites_solution_secondary difmap
_audit_creation_method SHELXL-97
_cell_angle_alpha 100.112(9)
_cell_angle_beta 94.792(9)
_cell_angle_gamma 100.625(9)
_cell_formula_units_Z 2
_cell_length_a 5.7073(11)
_cell_length_b 9.3464(19)
_cell_length_c 11.202(2)
_cell_measurement_reflns_used 1785
_cell_measurement_temperature 296(2)
_cell_measurement_theta_max 25.98
_cell_measurement_theta_min 2.01
_cell_volume 574.01(19)
_computing_cell_refinement 'SAINT (Bruker, 2007)'
_computing_data_collection 'SMART (Bruker, 2007)'
_computing_data_reduction 'SAINT (Bruker, 2007)'
_computing_molecular_graphics 'SHELXTL (Sheldrick, 2008)'
_computing_publication_material 'SHELXL97 (Sheldrick, 2008)'
_computing_structure_refinement 'SHELXL97 (Sheldrick, 2008)'
_computing_structure_solution 'SHELXS97 (Sheldrick, 2008)'
_diffrn_ambient_temperature 296(2)
_diffrn_measured_fraction_theta_full 0.983
_diffrn_measured_fraction_theta_max 0.983
_diffrn_measurement_device_type 'Bruker SMART APEX CCD'
_diffrn_measurement_method '\f and \w scans'
_diffrn_radiation_monochromator graphite
_diffrn_radiation_source 'fine-focus sealed tube'
_diffrn_radiation_type MoK\a
_diffrn_radiation_wavelength 0.71073
_diffrn_reflns_av_R_equivalents 0.0280
_diffrn_reflns_av_sigmaI/netI 0.0470
_diffrn_reflns_limit_h_max 6
_diffrn_reflns_limit_h_min -7
_diffrn_reflns_limit_k_max 6
_diffrn_reflns_limit_k_min -11
_diffrn_reflns_limit_l_max 13
_diffrn_reflns_limit_l_min -13
_diffrn_reflns_number 3179
_diffrn_reflns_theta_full 26.00
_diffrn_reflns_theta_max 26.00
_diffrn_reflns_theta_min 1.86
_diffrn_standards_decay_% 0
_diffrn_standards_interval_count 0
_diffrn_standards_interval_time 0
_diffrn_standards_number 0
_exptl_absorpt_coefficient_mu 0.104
_exptl_absorpt_correction_T_max 0.9795
_exptl_absorpt_correction_T_min 0.9695
_exptl_absorpt_correction_type multi-scan
_exptl_absorpt_process_details '(SADABS; Sheldrick, 1996)'
_exptl_crystal_colour colorless
_exptl_crystal_density_diffrn 1.413
_exptl_crystal_density_method 'not measured'
_exptl_crystal_description block
_exptl_crystal_F_000 256
_exptl_crystal_size_max 0.30
_exptl_crystal_size_mid 0.20
_exptl_crystal_size_min 0.20
_refine_diff_density_max 0.262
_refine_diff_density_min -0.315
_refine_ls_extinction_method none
_refine_ls_goodness_of_fit_ref 1.056
_refine_ls_hydrogen_treatment constr
_refine_ls_matrix_type full
_refine_ls_number_parameters 166
_refine_ls_number_reflns 2214
_refine_ls_number_restraints 0
_refine_ls_restrained_S_all 1.056
_refine_ls_R_factor_all 0.0657
_refine_ls_R_factor_gt 0.0546
_refine_ls_shift/su_max 0.000
_refine_ls_shift/su_mean 0.000
_refine_ls_structure_factor_coef Fsqd
_refine_ls_weighting_details 'calc w=1/[\s^2^(Fo^2^)+(0.1062P)^2^+0.1004P] where P=(Fo^2^+2Fc^2^)/3'
_refine_ls_weighting_scheme calc
_refine_ls_wR_factor_gt 0.1602
_refine_ls_wR_factor_ref 0.1721
_reflns_number_gt 1756
_reflns_number_total 2214
_reflns_threshold_expression I>2\s(I)
_cod_data_source_file lh2957.cif
_cod_data_source_block I
_cod_depositor_comments
;
The following automatic conversions were performed:
'_symmetry_cell_setting' value 'Triclinic' changed to 'triclinic'
according to '/home/saulius/struct/CIF-dictionaries/cif_core.dic'
dictionary named 'cif_core.dic' version 2.4.1 from 2010-06-29.

Automatic conversion script
Id: cif_fix_enum 1527 2010-12-29 10:47:43Z saulius 

The following automatic conversions were performed:

'_symmetry_cell_setting' value 'Triclinic' changed to 'triclinic'
according to /home/saulius/struct/CIF-dictionaries/cif_core.dic
dictionary named 'cif_core.dic' version 2.4.1 from 2010-06-29.

Automatic conversion script
Id: cif_fix_values 1715 2011-07-08 13:25:40Z adriana 
;
_cod_original_cell_volume 573.99(19)
_cod_database_code 2224698
_cod_database_fobs_code 2224698

loop_
_symmetry_equiv_pos_as_xyz
'x, y, z'
'-x, -y, -z'

loop_
_atom_site_type_symbol
_atom_site_label
_atom_site_fract_x
_atom_site_fract_y
_atom_site_fract_z
_atom_site_U_iso_or_equiv
_atom_site_adp_type
_atom_site_calc_flag
_atom_site_refinement_flags
_atom_site_occupancy
_atom_site_disorder_assembly
_atom_site_disorder_group
C C1 0.0231(3) 0.4370(2) 0.17089(17) 0.0357(4) Uani d . 1 . .
C C2 0.2221(3) 0.4285(2) 0.24884(17) 0.0342(4) Uani d . 1 . .
C C3 0.2784(3) 0.5201(2) 0.36129(17) 0.0357(5) Uani d . 1 . .
H H3 0.4123 0.5140 0.4120 0.043 Uiso calc R 1 . .
C C4 0.1374(3) 0.62287(19) 0.40118(17) 0.0335(4) Uani d . 1 . .
C C5 -0.0606(3) 0.6309(2) 0.32327(18) 0.0364(5) Uani d . 1 . .
H H5 -0.1561 0.6986 0.3480 0.044 Uiso calc R 1 . .
C C6 -0.1164(3) 0.5392(2) 0.20949(18) 0.0382(5) Uani d . 1 . .
H H6 -0.2490 0.5460 0.1582 0.046 Uiso calc R 1 . .
C C7 0.2107(4) 0.7192(2) 0.52317(18) 0.0377(5) Uani d . 1 . .
C C8 0.0779(4) 0.8423(2) 0.56251(19) 0.0434(5) Uani d . 1 . .
H H8A 0.0603 0.8942 0.4956 0.052 Uiso calc R 1 . .
H H8B -0.0821 0.7977 0.5769 0.052 Uiso calc R 1 . .
C C9 0.1937(3) 0.9545(2) 0.67514(18) 0.0376(5) Uani d . 1 . .
C C10 0.4194(4) 1.0415(2) 0.67929(19) 0.0464(5) Uani d . 1 . .
H H10 0.5049 1.0265 0.6126 0.056 Uiso calc R 1 . .
C C11 0.5210(4) 1.1498(2) 0.77965(19) 0.0466(5) Uani d . 1 . .
H H11 0.6730 1.2070 0.7802 0.056 Uiso calc R 1 . .
C C12 0.3970(3) 1.1730(2) 0.87899(17) 0.0375(5) Uani d . 1 . .
C C13 0.1733(4) 1.0874(2) 0.8778(2) 0.0497(6) Uani d . 1 . .
H H13 0.0887 1.1019 0.9449 0.060 Uiso calc R 1 . .
C C14 0.0751(4) 0.9795(2) 0.7761(2) 0.0497(6) Uani d . 1 . .
H H14 -0.0763 0.9220 0.7760 0.060 Uiso calc R 1 . .
O O1 -0.0188(3) 0.34464(17) 0.06112(13) 0.0505(4) Uani d . 1 . .
H H1 -0.1572 0.3388 0.0313 0.076 Uiso calc R 1 . .
O O2 0.3534(2) 0.32578(15) 0.20545(12) 0.0420(4) Uani d . 1 . .
H H2 0.4435 0.3133 0.2620 0.063 Uiso calc R 1 . .
O O3 0.3760(3) 0.70119(18) 0.59031(14) 0.0609(5) Uani d . 1 . .
O O4 0.5023(3) 1.28604(17) 0.97474(14) 0.0507(4) Uani d . 1 . .
H H4 0.4249 1.2818 1.0329 0.076 Uiso calc R 1 . .

loop_
_atom_site_aniso_label
_atom_site_aniso_U_11
_atom_site_aniso_U_22
_atom_site_aniso_U_33
_atom_site_aniso_U_12
_atom_site_aniso_U_13
_atom_site_aniso_U_23
C1 0.0337(10) 0.0355(9) 0.0340(10) 0.0061(7) -0.0017(7) 0.0002(8)
C2 0.0314(10) 0.0336(9) 0.0374(10) 0.0096(7) 0.0032(7) 0.0034(8)
C3 0.0340(10) 0.0344(9) 0.0373(10) 0.0113(8) -0.0047(8) 0.0028(8)
C4 0.0343(10) 0.0291(9) 0.0366(10) 0.0096(7) -0.0001(8) 0.0036(7)
C5 0.0319(10) 0.0337(9) 0.0433(11) 0.0123(7) 0.0005(8) 0.0028(8)
C6 0.0317(10) 0.0392(10) 0.0412(11) 0.0101(8) -0.0056(8) 0.0027(8)
C7 0.0404(11) 0.0330(9) 0.0402(11) 0.0141(8) -0.0016(8) 0.0045(8)
C8 0.0404(11) 0.0383(10) 0.0479(12) 0.0162(8) -0.0047(9) -0.0052(9)
C9 0.0377(11) 0.0328(9) 0.0413(11) 0.0149(8) -0.0002(8) -0.0011(8)
C10 0.0429(12) 0.0534(12) 0.0379(11) 0.0079(9) 0.0099(9) -0.0047(9)
C11 0.0358(11) 0.0521(12) 0.0443(12) 0.0021(9) 0.0057(9) -0.0040(9)
C12 0.0379(11) 0.0371(10) 0.0345(10) 0.0116(8) -0.0008(8) -0.0030(8)
C13 0.0486(13) 0.0489(12) 0.0470(13) 0.0061(10) 0.0174(10) -0.0046(10)
C14 0.0391(12) 0.0420(11) 0.0610(14) 0.0010(9) 0.0114(10) -0.0039(10)
O1 0.0472(9) 0.0560(9) 0.0417(9) 0.0205(7) -0.0100(7) -0.0116(7)
O2 0.0402(8) 0.0456(8) 0.0390(8) 0.0206(6) -0.0024(6) -0.0043(6)
O3 0.0755(12) 0.0577(10) 0.0467(9) 0.0401(8) -0.0243(8) -0.0110(7)
O4 0.0450(9) 0.0559(9) 0.0415(8) 0.0076(7) 0.0011(6) -0.0119(7)

loop_
_atom_type_symbol
_atom_type_description
_atom_type_scat_dispersion_real
_atom_type_scat_dispersion_imag
_atom_type_scat_source
C C 0.0033 0.0016 'International Tables Vol C Tables 4.2.6.8 and 6.1.1.4'
H H 0.0000 0.0000 'International Tables Vol C Tables 4.2.6.8 and 6.1.1.4'
O O 0.0106 0.0060 'International Tables Vol C Tables 4.2.6.8 and 6.1.1.4'

loop_
_geom_angle_atom_site_label_1
_geom_angle_atom_site_label_2
_geom_angle_atom_site_label_3
_geom_angle_site_symmetry_1
_geom_angle_site_symmetry_3
_geom_angle
_geom_angle_publ_flag
O1 C1 C6 . . 124.22(17) ?
O1 C1 C2 . . 116.86(17) ?
C6 C1 C2 . . 118.92(17) ?
C3 C2 O2 . . 123.43(16) ?
C3 C2 C1 . . 120.35(17) ?
O2 C2 C1 . . 116.22(16) ?
C2 C3 C4 . . 121.03(16) ?
C2 C3 H3 . . 119.5 ?
C4 C3 H3 . . 119.5 ?
C5 C4 C3 . . 118.43(17) ?
C5 C4 C7 . . 123.56(16) ?
C3 C4 C7 . . 118.00(16) ?
C6 C5 C4 . . 120.53(17) ?
C6 C5 H5 . . 119.7 ?
C4 C5 H5 . . 119.7 ?
C5 C6 C1 . . 120.75(17) ?
C5 C6 H6 . . 119.6 ?
C1 C6 H6 . . 119.6 ?
O3 C7 C4 . . 120.71(17) ?
O3 C7 C8 . . 120.36(18) ?
C4 C7 C8 . . 118.93(15) ?
C9 C8 C7 . . 115.66(16) ?
C9 C8 H8A . . 108.4 ?
C7 C8 H8A . . 108.4 ?
C9 C8 H8B . . 108.4 ?
C7 C8 H8B . . 108.4 ?
H8A C8 H8B . . 107.4 ?
C14 C9 C10 . . 117.12(19) ?
C14 C9 C8 . . 121.34(19) ?
C10 C9 C8 . . 121.47(19) ?
C11 C10 C9 . . 121.7(2) ?
C11 C10 H10 . . 119.1 ?
C9 C10 H10 . . 119.1 ?
C12 C11 C10 . . 119.8(2) ?
C12 C11 H11 . . 120.1 ?
C10 C11 H11 . . 120.1 ?
C13 C12 O4 . . 122.75(18) ?
C13 C12 C11 . . 119.75(19) ?
O4 C12 C11 . . 117.47(18) ?
C12 C13 C14 . . 119.4(2) ?
C12 C13 H13 . . 120.3 ?
C14 C13 H13 . . 120.3 ?
C9 C14 C13 . . 122.2(2) ?
C9 C14 H14 . . 118.9 ?
C13 C14 H14 . . 118.9 ?
C1 O1 H1 . . 109.5 ?
C2 O2 H2 . . 109.5 ?
C12 O4 H4 . . 109.5 ?

loop_
_geom_bond_atom_site_label_1
_geom_bond_atom_site_label_2
_geom_bond_site_symmetry_2
_geom_bond_distance
_geom_bond_publ_flag
C1 O1 . 1.348(2) ?
C1 C6 . 1.388(3) ?
C1 C2 . 1.396(3) ?
C2 C3 . 1.369(3) ?
C2 O2 . 1.372(2) ?
C3 C4 . 1.402(3) ?
C3 H3 . 0.9300 ?
C4 C5 . 1.390(2) ?
C4 C7 . 1.479(3) ?
C5 C6 . 1.382(3) ?
C5 H5 . 0.9300 ?
C6 H6 . 0.9300 ?
C7 O3 . 1.212(2) ?
C7 C8 . 1.514(3) ?
C8 C9 . 1.506(3) ?
C8 H8A . 0.9700 ?
C8 H8B . 0.9700 ?
C9 C14 . 1.373(3) ?
C9 C10 . 1.383(3) ?
C10 C11 . 1.378(3) ?
C10 H10 . 0.9300 ?
C11 C12 . 1.375(3) ?
C11 H11 . 0.9300 ?
C12 C13 . 1.374(3) ?
C12 O4 . 1.374(2) ?
C13 C14 . 1.382(3) ?
C13 H13 . 0.9300 ?
C14 H14 . 0.9300 ?
O1 H1 . 0.8200 ?
O2 H2 . 0.8200 ?
O4 H4 . 0.8200 ?

loop_
_geom_hbond_atom_site_label_D
_geom_hbond_atom_site_label_H
_geom_hbond_atom_site_label_A
_geom_hbond_site_symmetry_A
_geom_hbond_distance_DH
_geom_hbond_distance_HA
_geom_hbond_distance_DA
_geom_hbond_angle_DHA
O1 H1 O4 1_444 0.82 1.94 2.744(2) 167.7
O2 H2 O3 2_666 0.82 1.91 2.7274(19) 171.3
O4 H4 O2 1_566 0.82 2.00 2.772(2) 157.7
C3 H3 O3 2_666 0.93 2.53 3.191(2) 128.5
C11 H11 Cg1 2_676 0.93 2.85 3.635(2) 143.0

loop_
_geom_torsion_atom_site_label_1
_geom_torsion_atom_site_label_2
_geom_torsion_atom_site_label_3
_geom_torsion_atom_site_label_4
_geom_torsion_site_symmetry_1
_geom_torsion_site_symmetry_2
_geom_torsion_site_symmetry_3
_geom_torsion_site_symmetry_4
_geom_torsion
_geom_torsion_publ_flag
O1 C1 C2 C3 . . . . 179.11(17) ?
C6 C1 C2 C3 . . . . -0.2(3) ?
O1 C1 C2 O2 . . . . -0.5(3) ?
C6 C1 C2 O2 . . . . -179.76(17) ?
O2 C2 C3 C4 . . . . -179.83(17) ?
C1 C2 C3 C4 . . . . 0.6(3) ?
C2 C3 C4 C5 . . . . -0.6(3) ?
C2 C3 C4 C7 . . . . -179.35(16) ?
C3 C4 C5 C6 . . . . 0.2(3) ?
C7 C4 C5 C6 . . . . 178.83(17) ?
C4 C5 C6 C1 . . . . 0.3(3) ?
O1 C1 C6 C5 . . . . -179.49(18) ?
C2 C1 C6 C5 . . . . -0.3(3) ?
C5 C4 C7 O3 . . . . 175.4(2) ?
C3 C4 C7 O3 . . . . -5.9(3) ?
C5 C4 C7 C8 . . . . -5.3(3) ?
C3 C4 C7 C8 . . . . 173.33(18) ?
O3 C7 C8 C9 . . . . 11.5(3) ?
C4 C7 C8 C9 . . . . -167.73(17) ?
C7 C8 C9 C14 . . . . -121.6(2) ?
C7 C8 C9 C10 . . . . 61.4(3) ?
C14 C9 C10 C11 . . . . -0.6(3) ?
C8 C9 C10 C11 . . . . 176.50(18) ?
C9 C10 C11 C12 . . . . 0.1(3) ?
C10 C11 C12 C13 . . . . 0.4(3) ?
C10 C11 C12 O4 . . . . -177.56(18) ?
O4 C12 C13 C14 . . . . 177.42(18) ?
C11 C12 C13 C14 . . . . -0.5(3) ?
C10 C9 C14 C13 . . . . 0.6(3) ?
C8 C9 C14 C13 . . . . -176.54(19) ?
C12 C13 C14 C9 . . . . -0.1(3) ?

loop_
_cod_related_entry_id
_cod_related_entry_database
_cod_related_entry_code
1 ChemSpider 23290905
